data_4327655
loop_
_publ_author_name
'Shao-Fang Lu'
'Jian-Quan Huang'
'Xiao-Ying Huang'
'Qiang-Jin Wu'
'Rong-Min Yu'

_publ_section_title
;
 Synthesis, Crystal Structure, and Spectroscopic Characterization of a
 Series of Cubane-like Mo-Sb Clusters Containing a [Mo3SbOS3]7+ Core
;
_journal_name_full 'Inorganic Chemistry'
_journal_page_first 3801
_journal_page_last 3805
_journal_paper_doi 10.1021/ic971464+
_journal_volume 38
_journal_year 1999
_chemical_formula_moiety 'SB1 MO3 BR3 S7 P2 O9.5 N1 C18 H33.5'
_chemical_formula_sum 'C18 H33.5 Br3 Mo3 N O9.5 P2 S7 Sb'
_chemical_formula_weight 1351.61
_space_group_IT_number 2
_symmetry_cell_setting triclinic
_symmetry_space_group_name_Hall '-P 1'
_symmetry_space_group_name_H-M 'P -1'
_atom_type_scat_source 'International Tables for X-Ray Crystallography Vol.IV '
_cell_angle_alpha 101.54(3)
_cell_angle_beta 105.13(4)
_cell_angle_gamma 93.20(2)
_cell_formula_units_Z 2
_cell_length_a 13.261(4)
_cell_length_b 13.529(4)
_cell_length_c 12.535(8)
_cell_measurement_reflns_used 20
_cell_measurement_temperature 293
_cell_measurement_theta_max 10
_cell_measurement_theta_min 8
_cell_volume 2113.1(17)
_computing_cell_refinement 'RIGAKU AFC5R'
_computing_data_collection 'RIGAKU AFC5R'
_computing_data_reduction 'PROCESS (TEXSAN)'
_computing_molecular_graphics 'ORTEPII (1989)'
_computing_publication_material GCIF_by_Our_laboratory
_computing_structure_refinement 'LS (TEXSAN)'
_computing_structure_solution 'MITHRIL (TEXSAN)'
_diffrn_measurement_device 'RIGAKU AFC5R'
_diffrn_measurement_method \w/2\q
_diffrn_radiation_type 'Mo K\a'
_diffrn_radiation_wavelength 0.71069
_diffrn_reflns_av_R_equivalents 0.056
_diffrn_reflns_limit_h_max 16
_diffrn_reflns_limit_h_min 0
_diffrn_reflns_limit_k_max 16
_diffrn_reflns_limit_k_min -16
_diffrn_reflns_limit_l_max 15
_diffrn_reflns_limit_l_min -15
_diffrn_reflns_number 7785
_diffrn_reflns_theta_max 25
_diffrn_standards_decay_% 38.8
_diffrn_standards_interval_count 250
_diffrn_standards_number 3
_exptl_absorpt_coefficient_mu 4.74
_exptl_absorpt_correction_T_max 1.000
_exptl_absorpt_correction_T_min 0.723
_exptl_absorpt_correction_type psi-scan
_exptl_crystal_colour black
_exptl_crystal_density_diffrn 2.124
_exptl_crystal_description block
_exptl_crystal_size_max 0.25
_exptl_crystal_size_mid 0.20
_exptl_crystal_size_min 0.18
_refine_diff_density_max 1.00
_refine_diff_density_min -0.95
_refine_ls_goodness_of_fit_obs 1.65
_refine_ls_hydrogen_treatment 'Not Refined'
_refine_ls_number_parameters 400
_refine_ls_number_reflns 4104
_refine_ls_R_factor_obs .060
_refine_ls_shift/esd_max 0.002
_refine_ls_structure_factor_coef F
_refine_ls_weighting_details w=1/(\s^2^(F))
_refine_ls_weighting_scheme calc
_refine_ls_wR_factor_obs .076
_reflns_number_observed 4104
_reflns_number_total 7430
_reflns_observed_criterion refl_observed_if_I_>3.0_sigma(I)
_cod_data_source_file ic9714642B_4.cif
_cod_data_source_block cluster5
_cod_depositor_comments
;
 Changing the _chemical_formula_sum data item value from
 'C18 H33.5 B2 M N O12.5 P2 R3 S8' to 'C18 H33.5 Br3 Mo3 N O9.5 P2 S7 Sb'.

 Antanas Vaitkus,
 2017-01-09

 Adding the _atom_site_type_symbol data item.

 Antanas Vaitkus,
 2017-01-09

The following automatic conversions were performed:

'_geom_bond_publ_flag' value 'Yes' changed to 'yes' according to the
built-in table from CIF Core dictionary named 'cif_core.dic' version
2.4.1 from 2010-06-29 (57 times).

'_geom_angle_publ_flag' value
'Yes' changed to 'yes' according to the built-in table from CIF Core
dictionary named 'cif_core.dic' version 2.4.1 from 2010-06-29 (154
times).

Automatic conversion script
Id: cif_fix_values 1715 2011-07-08 13:25:40Z adriana 

The following automatic conversions were performed:

'_refine_ls_weighting_scheme' value 'w=1/(\s^2^(F))' was changed to
'calc'. New tag '_refine_ls_weighting_details' was created. The value
of the new tag was set to 'w=1/(\s^2^(F))'.

Automatic conversion script
Id: cif_fix_values 3143 2015-03-26 13:38:13Z robertas 
;
_cod_original_cell_volume 2113(2)
_cod_original_formula_sum 'SB1 MO3 BR3 S7 P2 O9.5 N1 C18 H33.5'
_cod_database_code 4327655

loop_
_symmetry_equiv_pos_as_xyz
x,y,z
-x,-y,-z

loop_
_atom_site_aniso_label
_atom_site_aniso_U_11
_atom_site_aniso_U_22
_atom_site_aniso_U_33
_atom_site_aniso_U_12
_atom_site_aniso_U_13
_atom_site_aniso_U_23
SB .0359(7) .0360(6) .060(1) .0026(5) .0142(6) .0140(6)
MO1 .0263(7) .0287(7) .041(1) .0036(6) .0135(7) .0044(7)
MO2 .0247(7) .0328(8) .040(1) .0043(6) .0131(7) .0049(7)
MO3 .0240(7) .0311(8) .052(1) .0049(6) .0115(7) .0097(7)
BR1 .042(1) .087(2) .099(2) -.016(1) .006(1) .036(1)
BR2 .065(1) .087(2) .069(2) -.009(1) -.001(1) .033(1)
BR3 .110(2) .051(1) .172(3) .037(1) .043(2) .018(2)
S12 .029(2) .039(2) .053(3) .008(2) .013(2) .010(2)
S13 .030(2) .040(2) .056(3) .002(2) .023(2) .014(2)
S23 .028(2) .033(2) .052(3) .004(2) .010(2) .005(2)
S01 .058(3) .044(3) .045(3) .009(2) .015(3) .009(2)
S11 .048(3) .030(2) .055(3) .005(2) .017(2) .005(2)
S03 .034(2) .041(3) .107(5) .010(2) .018(3) .017(3)
S33 .026(2) .051(3) .098(5) .003(2) .006(3) .021(3)
P1 .043(3) .050(3) .041(3) .003(2) .016(2) .001(2)
P3 .027(2) .048(3) .085(4) .013(2) .012(3) .021(3)
O .035(6) .032(6) .039(8) .001(4) .010(5) .015(6)
O1 .028(6) .043(7) .040(8) .001(5) .004(6) -.016(6)
O2 .020(6) .043(7) .052(9) -.001(5) .017(6) .000(6)
O3 .032(7) .059(8) .06(1) .010(5) .012(7) .013(7)
O4 .044(7) .048(7) .05(1) .000(6) .010(7) .008(7)
O11 .057(8) .067(9) .08(1) -.012(7) .025(8) -.004(8)
O12 .054(8) .065(8) .07(1) .011(6) .036(8) .007(8)
O31 .044(7) .063(8) .07(1) .022(6) .005(7) .023(8)
O32 .054(8) .067(9) .12(1) .026(7) .036(9) .022(9)
N1 .033(8) .017(6) .07(1) .002(5) .028(8) -.009(7)
C1 .05(1) .04(1) .07(2) .021(9) .03(1) .01(1)
C2 .03(1) .07(1) .12(2) .01(1) .02(1) -.00(1)
C3 .12(2) .06(1) .10(2) .03(1) .08(2) .02(1)
C4 .05(1) .05(1) .07(2) .011(8) .01(1) -.03(1)
C5 .05(1) .05(1) .04(1) .009(9) .00(1) -.013(9)
C01 .020(8) .04(1) .07(2) .018(7) .017(9) .02(1)
C02 .04(1) .04(1) .16(3) -.007(9) .04(1) -.03(1)
C03 .04(1) .06(1) .05(1) -.006(9) -.01(1) .00(1)
C04 .07(1) .17(2) .04(1) .05(1) .02(1) .04(2)
C11 .07(2) .08(2) .12(2) -.01(1) .05(2) .01(2)
C12 .08(2) .07(2) .13(2) -.00(1) .06(2) .04(2)
C13 .04(1) .13(2) .17(3) .01(1) .02(2) -.02(2)
C14 .12(2) .14(3) .21(4) .04(2) .13(3) .04(2)
C31 .08(2) .11(2) .12(3) -.01(1) -.03(2) .06(2)
C32 .09(2) .14(2) .07(2) .05(2) .04(2) .04(2)
C33 .24(4) .17(4) .14(4) .07(3) .11(3) .02(3)
C34 .10(2) .12(3) .17(3) -.00(2) .02(2) -.02(2)

loop_
_atom_site_label
_atom_site_type_symbol
_atom_site_fract_x
_atom_site_fract_y
_atom_site_fract_z
_atom_site_occupancy
_atom_site_U_iso_or_equiv
_atom_site_thermal_displace_type
SB Sb 0.29884(8) 0.54968(8) 0.09967(9) 1.0000 0.0434(5) Uani
MO1 Mo 0.1790(1) 0.28371(9) 0.0806(1) 1.0000 0.0317(5) Uani
MO2 Mo 0.1814(1) 0.3951(1) 0.2738(1) 1.0000 0.0322(5) Uani
MO3 Mo 0.3538(1) 0.3295(1) 0.2484(1) 1.0000 0.0352(5) Uani
BR1 Br 0.4855(2) 0.6241(2) 0.1243(2) 1.0000 0.0776(9) Uani
BR2 Br 0.2393(2) 0.5433(2) -0.1126(2) 1.0000 0.0759(9) Uani
BR3 Br 0.2319(2) 0.7187(2) 0.1581(2) 1.0000 0.110(1) Uani
S12 S 0.1170(3) 0.4420(3) 0.1011(3) 1.0000 0.039(2) Uani
S13 S 0.3399(3) 0.3490(3) 0.0656(3) 1.0000 0.039(2) Uani
S23 S 0.3391(3) 0.5008(3) 0.3128(3) 1.0000 0.039(1) Uani
S01 S 0.0980(3) 0.2647(3) -0.1317(3) 1.0000 0.049(2) Uani
S11 S 0.1929(3) 0.0988(3) 0.0058(3) 1.0000 0.044(2) Uani
S03 S 0.4202(3) 0.1589(3) 0.2320(4) 1.0000 0.061(2) Uani
S33 S 0.5525(3) 0.3798(3) 0.3044(4) 1.0000 0.060(2) Uani
P1 P 0.1249(3) 0.1207(3) -0.1496(4) 1.0000 0.046(2) Uani
P3 P 0.5661(3) 0.2314(3) 0.2787(4) 1.0000 0.053(2) Uani
O O 0.2161(7) 0.2533(7) 0.2362(8) 1.0000 0.034(4) Uani
O1 O 0.0236(7) 0.2239(8) 0.0818(8) 1.0000 0.042(4) Uani
O2 O 0.0306(7) 0.3174(8) 0.2518(9) 1.0000 0.039(4) Uani
O3 O 0.3813(8) 0.3194(8) 0.4242(9) 1.0000 0.049(5) Uani
O4 O 0.2229(8) 0.3672(8) 0.4382(9) 1.0000 0.049(5) Uani
O11 O 0.0246(9) 0.0443(10) -0.216(1) 1.0000 0.071(6) Uani
O12 O 0.1941(9) 0.0886(9) -0.232(1) 1.0000 0.061(5) Uani
O31 O 0.6382(8) 0.1990(9) 0.384(1) 1.0000 0.058(5) Uani
O32 O 0.6293(9) 0.1941(10) 0.192(1) 1.0000 0.076(6) Uani
N1 N 0.1132(9) 0.5243(8) 0.364(1) 1.0000 0.039(5) Uani
C1 C 0.165(1) 0.573(1) 0.471(2) 1.0000 0.054(8) Uani
C2 C 0.119(1) 0.639(2) 0.540(2) 1.0000 0.08(1) Uani
C3 C 0.015(2) 0.651(1) 0.492(2) 1.0000 0.08(1) Uani
C4 C -0.035(1) 0.611(1) 0.380(2) 1.0000 0.062(8) Uani
C5 C 0.018(1) 0.545(1) 0.320(1) 1.0000 0.053(7) Uani
C01 C -0.012(1) 0.251(1) 0.170(1) 1.0000 0.041(7) Uani
C02 C -0.115(1) 0.189(1) 0.165(2) 1.0000 0.08(1) Uani
C03 C 0.314(1) 0.334(1) 0.481(1) 1.0000 0.055(7) Uani
C04 C 0.332(2) 0.316(2) 0.597(2) 1.0000 0.09(1) Uani
C11 C -0.066(2) 0.039(2) -0.168(2) 1.0000 0.09(1) Uani
C12 C 0.300(2) 0.136(2) -0.205(2) 1.0000 0.09(1) Uani
C13 C -0.160(2) 0.003(2) -0.255(2) 1.0000 0.12(1) Uani
C14 C 0.355(2) 0.076(2) -0.283(2) 1.0000 0.14(2) Uani
C31 C 0.626(2) 0.226(2) 0.495(2) 1.0000 0.11(1) Uani
C32 C 0.588(2) 0.198(2) 0.077(2) 1.0000 0.09(1) Uani
C33 C 0.592(3) 0.135(3) 0.527(3) 1.0000 0.17(2) Uani
C34 C 0.605(2) 0.116(2) -0.001(3) 1.0000 0.14(2) Uani
O42 O 0.921(3) 0.079(3) 0.494(3) 0.5000 0.10(1) Uiso
C41 C 1.000(5) 0.068(4) 0.504(5) 0.5000 0.13(2) Uiso
C43 C 1.098(3) 0.110(3) 0.511(3) 0.5000 0.09(1) Uiso
H1 H 0.23472(0) 0.55997(0) 0.50087(0) 1.0000 0.05657(0) Uiso
H2 H 0.15650(0) 0.67382(0) 0.61479(0) 1.0000 0.08068(0) Uiso
H3 H -0.02218(0) 0.69026(0) 0.53666(0) 1.0000 0.08875(0) Uiso
H4 H -0.10309(0) 0.62618(0) 0.34291(0) 1.0000 0.06258(0) Uiso
H5 H -0.01592(0) 0.51317(0) 0.24351(0) 1.0000 0.05635(0) Uiso
H6 H -0.16569(0) 0.23349(0) 0.17467(0) 1.0000 0.08629(0) Uiso
H7 H -0.13788(0) 0.14101(0) 0.09673(0) 1.0000 0.08629(0) Uiso
H8 H -0.09987(0) 0.15508(0) 0.22739(0) 1.0000 0.08629(0) Uiso
H9 H 0.27815(0) 0.26574(0) 0.59736(0) 1.0000 0.09659(0) Uiso
H10 H 0.39828(0) 0.29261(0) 0.62041(0) 1.0000 0.09659(0) Uiso
H11 H 0.32877(0) 0.37706(0) 0.64864(0) 1.0000 0.09659(0) Uiso
H12 H -0.05480(0) -0.00489(0) -0.11640(0) 1.0000 0.09408(0) Uiso
H13 H -0.07145(0) 0.10582(0) -0.12649(0) 1.0000 0.09408(0) Uiso
H14 H 0.29852(0) 0.20367(0) -0.21550(0) 1.0000 0.08797(0) Uiso
H15 H 0.33585(0) 0.13676(0) -0.12886(0) 1.0000 0.08797(0) Uiso
H16 H -0.21659(0) 0.00126(0) -0.22426(0) 1.0000 0.12888(0) Uiso
H17 H -0.16903(0) 0.04900(0) -0.30556(0) 1.0000 0.12888(0) Uiso
H18 H -0.15260(0) -0.06169(0) -0.29516(0) 1.0000 0.12888(0) Uiso
H19 H 0.35448(0) 0.00822(0) -0.27379(0) 1.0000 0.14704(0) Uiso
H20 H 0.31751(0) 0.07540(0) -0.36023(0) 1.0000 0.14704(0) Uiso
H21 H 0.42424(0) 0.10626(0) -0.26769(0) 1.0000 0.14704(0) Uiso
H22 H 0.69238(0) 0.25619(0) 0.54529(0) 1.0000 0.12145(0) Uiso
H23 H 0.57598(0) 0.27218(0) 0.49566(0) 1.0000 0.12145(0) Uiso
H24 H 0.51326(0) 0.19709(0) 0.06137(0) 1.0000 0.10522(0) Uiso
H25 H 0.61713(0) 0.25736(0) 0.06379(0) 1.0000 0.10522(0) Uiso
H26 H 0.58612(0) 0.15868(0) 0.60315(0) 1.0000 0.21166(0) Uiso
H27 H 0.52792(0) 0.10775(0) 0.47804(0) 1.0000 0.21166(0) Uiso
H28 H 0.64433(0) 0.09210(0) 0.52824(0) 1.0000 0.21166(0) Uiso
H29 H 0.57526(0) 0.05401(0) 0.00816(0) 1.0000 0.14188(0) Uiso
H30 H 0.57495(0) 0.12364(0) -0.07635(0) 1.0000 0.14188(0) Uiso
H31 H 0.67922(0) 0.11423(0) 0.01071(0) 1.0000 0.14188(0) Uiso

loop_
_geom_angle_atom_site_label_1
_geom_angle_atom_site_label_2
_geom_angle_atom_site_label_3
_geom_angle
_geom_angle_site_symmetry_1
_geom_angle_site_symmetry_3
_geom_angle_publ_flag
BR1 SB BR2 94.26(9) 1_555 1_555 yes
BR1 SB BR3 95.58(9) 1_555 1_555 yes
BR1 SB S12 167.7(1) 1_555 1_555 yes
BR1 SB S13 95.6(1) 1_555 1_555 yes
BR1 SB S23 95.8(1) 1_555 1_555 yes
BR2 SB BR3 95.2(1) 1_555 1_555 yes
BR2 SB S12 94.4(1) 1_555 1_555 yes
BR2 SB S13 92.7(1) 1_555 1_555 yes
BR2 SB S23 164.1(1) 1_555 1_555 yes
BR3 SB S12 92.2(1) 1_555 1_555 yes
BR3 SB S13 165.8(1) 1_555 1_555 yes
BR3 SB S23 96.0(1) 1_555 1_555 yes
S12 SB S13 75.3(1) 1_555 1_555 yes
S12 SB S23 73.9(1) 1_555 1_555 yes
S13 SB S23 74.2(1) 1_555 1_555 yes
MO2 MO1 MO3 59.08(6) 1_555 1_555 yes
MO2 MO1 S12 56.7(1) 1_555 1_555 yes
MO2 MO1 S13 99.1(1) 1_555 1_555 yes
MO2 MO1 S01 141.6(1) 1_555 1_555 yes
MO2 MO1 S11 135.8(1) 1_555 1_555 yes
MO2 MO1 O 49.6(3) 1_555 1_555 yes
MO2 MO1 O1 83.7(3) 1_555 1_555 yes
MO3 MO1 S12 98.7(1) 1_555 1_555 yes
MO3 MO1 S13 55.3(1) 1_555 1_555 yes
MO3 MO1 S01 145.4(1) 1_555 1_555 yes
MO3 MO1 S11 99.9(1) 1_555 1_555 yes
MO3 MO1 O 48.7(3) 1_555 1_555 yes
MO3 MO1 O1 129.0(3) 1_555 1_555 yes
S12 MO1 S13 92.9(2) 1_555 1_555 yes
S12 MO1 S01 86.0(1) 1_555 1_555 yes
S12 MO1 S11 161.5(1) 1_555 1_555 yes
S12 MO1 O 106.0(3) 1_555 1_555 yes
S12 MO1 O1 86.0(3) 1_555 1_555 yes
S13 MO1 S01 90.4(2) 1_555 1_555 yes
S13 MO1 S11 97.3(2) 1_555 1_555 yes
S13 MO1 O 103.3(3) 1_555 1_555 yes
S13 MO1 O1 175.7(3) 1_555 1_555 yes
S01 MO1 S11 78.5(1) 1_555 1_555 yes
S01 MO1 O 161.1(3) 1_555 1_555 yes
S01 MO1 O1 85.4(3) 1_555 1_555 yes
S11 MO1 O 86.8(3) 1_555 1_555 yes
S11 MO1 O1 82.7(3) 1_555 1_555 yes
O MO1 O1 81.0(4) 1_555 1_555 yes
MO1 MO2 MO3 61.67(6) 1_555 1_555 yes
MO1 MO2 S12 56.3(1) 1_555 1_555 yes
MO1 MO2 S23 100.1(1) 1_555 1_555 yes
MO1 MO2 O 50.4(3) 1_555 1_555 yes
MO1 MO2 O2 87.0(3) 1_555 1_555 yes
MO1 MO2 O4 131.4(3) 1_555 1_555 yes
MO1 MO2 N1 145.7(3) 1_555 1_555 yes
MO3 MO2 S12 100.3(1) 1_555 1_555 yes
MO3 MO2 S23 56.4(1) 1_555 1_555 yes
MO3 MO2 O 50.1(3) 1_555 1_555 yes
MO3 MO2 O2 131.5(3) 1_555 1_555 yes
MO3 MO2 O4 88.2(3) 1_555 1_555 yes
MO3 MO2 N1 144.0(3) 1_555 1_555 yes
S12 MO2 S23 91.0(2) 1_555 1_555 yes
S12 MO2 O 106.4(3) 1_555 1_555 yes
S12 MO2 O2 89.4(3) 1_555 1_555 yes
S12 MO2 O4 171.1(3) 1_555 1_555 yes
S12 MO2 N1 91.0(4) 1_555 1_555 yes
S23 MO2 O 106.2(3) 1_555 1_555 yes
S23 MO2 O2 171.7(3) 1_555 1_555 yes
S23 MO2 O4 91.5(3) 1_555 1_555 yes
S23 MO2 N1 89.7(3) 1_555 1_555 yes
O MO2 O2 81.6(4) 1_555 1_555 yes
O MO2 O4 81.1(4) 1_555 1_555 yes
O MO2 N1 155.9(5) 1_555 1_555 yes
O2 MO2 O4 86.8(4) 1_555 1_555 yes
O2 MO2 N1 82.1(4) 1_555 1_555 yes
O4 MO2 N1 80.5(5) 1_555 1_555 yes
MO1 MO3 MO2 59.25(6) 1_555 1_555 yes
MO1 MO3 S13 55.6(1) 1_555 1_555 yes
MO1 MO3 S23 98.7(1) 1_555 1_555 yes
MO1 MO3 S03 99.5(1) 1_555 1_555 yes
MO1 MO3 S33 145.8(1) 1_555 1_555 yes
MO1 MO3 O 49.2(3) 1_555 1_555 yes
MO1 MO3 O3 129.6(3) 1_555 1_555 yes
MO2 MO3 S13 99.6(1) 1_555 1_555 yes
MO2 MO3 S23 56.9(1) 1_555 1_555 yes
MO2 MO3 S03 134.1(1) 1_555 1_555 yes
MO2 MO3 S33 142.4(1) 1_555 1_555 yes
MO2 MO3 O 49.7(3) 1_555 1_555 yes
MO2 MO3 O3 83.7(3) 1_555 1_555 yes
S13 MO3 S23 92.5(2) 1_555 1_555 yes
S13 MO3 S03 98.6(2) 1_555 1_555 yes
S13 MO3 S33 90.6(2) 1_555 1_555 yes
S13 MO3 O 104.1(3) 1_555 1_555 yes
S13 MO3 O3 174.6(3) 1_555 1_555 yes
S23 MO3 S03 161.8(1) 1_555 1_555 yes
S23 MO3 S33 86.7(1) 1_555 1_555 yes
S23 MO3 O 106.4(3) 1_555 1_555 yes
S23 MO3 O3 85.7(3) 1_555 1_555 yes
S03 MO3 S33 78.8(1) 1_555 1_555 yes
S03 MO3 O 85.0(3) 1_555 1_555 yes
S03 MO3 O3 82.0(3) 1_555 1_555 yes
S33 MO3 O 159.6(3) 1_555 1_555 yes
S33 MO3 O3 84.2(3) 1_555 1_555 yes
O MO3 O3 81.3(4) 1_555 1_555 yes
SB S12 MO1 96.1(1) 1_555 1_555 yes
SB S12 MO2 97.8(1) 1_555 1_555 yes
MO1 S12 MO2 67.0(1) 1_555 1_555 yes
SB S13 MO1 95.5(1) 1_555 1_555 yes
SB S13 MO3 97.1(1) 1_555 1_555 yes
MO1 S13 MO3 69.1(1) 1_555 1_555 yes
SB S23 MO2 96.2(1) 1_555 1_555 yes
SB S23 MO3 95.8(1) 1_555 1_555 yes
MO2 S23 MO3 66.6(1) 1_555 1_555 yes
MO1 S01 P1 87.1(2) 1_555 1_555 yes
MO1 S11 P1 87.1(2) 1_555 1_555 yes
MO3 S03 P3 87.7(2) 1_555 1_555 yes
MO3 S33 P3 86.4(2) 1_555 1_555 yes
S01 P1 S11 107.3(2) 1_555 1_555 yes
S01 P1 O11 113.4(6) 1_555 1_555 yes
S01 P1 O12 113.6(6) 1_555 1_555 yes
S11 P1 O11 113.4(6) 1_555 1_555 yes
S11 P1 O12 111.0(5) 1_555 1_555 yes
O11 P1 O12 98.1(7) 1_555 1_555 yes
S03 P3 S33 107.0(3) 1_555 1_555 yes
S03 P3 O31 111.9(5) 1_555 1_555 yes
S03 P3 O32 112.4(5) 1_555 1_555 yes
S33 P3 O31 113.7(5) 1_555 1_555 yes
S33 P3 O32 114.0(6) 1_555 1_555 yes
O31 P3 O32 98.0(7) 1_555 1_555 yes
MO1 O MO2 80.0(4) 1_555 1_555 yes
MO1 O MO3 82.1(4) 1_555 1_555 yes
MO2 O MO3 80.2(3) 1_555 1_555 yes
MO1 O1 C01 121.4(8) 1_555 1_555 yes
MO2 O2 C01 122(1) 1_555 1_555 yes
MO3 O3 C03 125(1) 1_555 1_555 yes
MO2 O4 C03 122(1) 1_555 1_555 yes
P1 O11 C11 120(1) 1_555 1_555 yes
P1 O12 C12 120(1) 1_555 1_555 yes
P3 O31 C31 123(1) 1_555 1_555 yes
P3 O32 C32 120(1) 1_555 1_555 yes
MO2 N1 C1 120(1) 1_555 1_555 yes
MO2 N1 C5 121.1(9) 1_555 1_555 yes
C1 N1 C5 119(1) 1_555 1_555 yes
N1 C1 C2 123(2) 1_555 1_555 yes
C1 C2 C3 115(2) 1_555 1_555 yes
C2 C3 C4 122(2) 1_555 1_555 yes
C3 C4 C5 116(2) 1_555 1_555 yes
N1 C5 C4 124(1) 1_555 1_555 yes
O1 C01 O2 125(1) 1_555 1_555 yes
O1 C01 C02 115(1) 1_555 1_555 yes
O2 C01 C02 120(2) 1_555 1_555 yes
O3 C03 O4 121(2) 1_555 1_555 yes
O3 C03 C04 123(2) 1_555 1_555 yes
O4 C03 C04 116(2) 1_555 1_555 yes
O11 C11 C13 110(2) 1_555 1_555 yes
O12 C12 C14 109(2) 1_555 1_555 yes
O31 C31 C33 109(2) 1_555 1_555 yes
O32 C32 C34 115(2) 1_555 1_555 yes
O42 C41 C43 147(6) 1_555 1_555 yes

loop_
_geom_bond_atom_site_label_1
_geom_bond_atom_site_label_2
_geom_bond_distance
_geom_bond_site_symmetry_2
_geom_bond_publ_flag
SB BR1 2.537(2) 1_555 yes
SB BR2 2.553(3) 1_555 yes
SB BR3 2.540(2) 1_555 yes
SB S12 2.753(4) 1_555 yes
SB S13 2.770(4) 1_555 yes
SB S23 2.804(4) 1_555 yes
MO1 MO2 2.575(2) 1_555 yes
MO1 MO3 2.638(2) 1_555 yes
MO1 S12 2.326(4) 1_555 yes
MO1 S13 2.331(4) 1_555 yes
MO1 S01 2.550(5) 1_555 yes
MO1 S11 2.524(4) 1_555 yes
MO1 O 2.014(9) 1_555 yes
MO1 O1 2.18(1) 1_555 yes
MO2 MO3 2.571(2) 1_555 yes
MO2 S12 2.337(4) 1_555 yes
MO2 S23 2.347(4) 1_555 yes
MO2 O 1.99(1) 1_555 yes
MO2 O2 2.13(1) 1_555 yes
MO2 O4 2.11(1) 1_555 yes
MO2 N1 2.25(1) 1_555 yes
MO3 S13 2.321(4) 1_555 yes
MO3 S23 2.333(4) 1_555 yes
MO3 S03 2.506(4) 1_555 yes
MO3 S33 2.558(4) 1_555 yes
MO3 O 2.001(9) 1_555 yes
MO3 O3 2.17(1) 1_555 yes
S01 P1 1.979(6) 1_555 yes
S11 P1 2.010(6) 1_555 yes
S03 P3 2.003(6) 1_555 yes
S33 P3 1.996(6) 1_555 yes
P1 O11 1.57(1) 1_555 yes
P1 O12 1.57(1) 1_555 yes
P3 O31 1.57(1) 1_555 yes
P3 O32 1.56(1) 1_555 yes
O1 C01 1.31(2) 1_555 yes
O2 C01 1.20(2) 1_555 yes
O3 C03 1.28(2) 1_555 yes
O4 C03 1.33(2) 1_555 yes
O11 C11 1.48(3) 1_555 yes
O12 C12 1.44(2) 1_555 yes
O31 C31 1.43(3) 1_555 yes
O32 C32 1.42(2) 1_555 yes
N1 C1 1.35(2) 1_555 yes
N1 C5 1.30(2) 1_555 yes
C1 C2 1.40(3) 1_555 yes
C2 C3 1.38(3) 1_555 yes
C3 C4 1.37(3) 1_555 yes
C4 C5 1.39(2) 1_555 yes
C01 C02 1.54(2) 1_555 yes
C03 C04 1.48(3) 1_555 yes
C11 C13 1.41(3) 1_555 yes
C12 C14 1.50(3) 1_555 yes
C31 C33 1.45(4) 1_555 yes
C32 C34 1.40(3) 1_555 yes
O42 C41 1.04(6) 1_555 yes
C43 C41 1.37(6) 1_555 yes
